data_2213062
loop_
_publ_author_name
'Wen-Dong Song'
'Xian-Xia Guo'
'Li Yu'

_publ_section_title
;
 2,2'-Bipyridinium 2-carboxy-4,6-dinitrophenolate
;
_journal_coeditor_code XU2209
_journal_issue 4
_journal_name_full 'Acta Crystallographica Section E'
_journal_page_first o1890
_journal_page_last o1891
_journal_paper_doi 10.1107/S1600536807011981
_journal_volume 63
_journal_year 2007
_chemical_formula_iupac 'C10 H9 N2 +, C7 H3 N2 O7 -'
_chemical_formula_moiety 'C10 H9 N2 +, C7 H3 N2 O7 -'
_chemical_formula_sum 'C17 H12 N4 O7'
_chemical_formula_weight 384.31
_chemical_name_systematic
;
2,2'-Bipyridinium 2-carboxy-4,6-dinitrophenolate
;
_space_group_IT_number 19
_symmetry_cell_setting orthorhombic
_symmetry_space_group_name_Hall 'P 2ac 2ab'
_symmetry_space_group_name_H-M 'P 21 21 21'
_atom_sites_solution_hydrogens geom
_atom_sites_solution_primary direct
_atom_sites_solution_secondary difmap
_audit_creation_method SHELXL-97
_cell_angle_alpha 90.00
_cell_angle_beta 90.00
_cell_angle_gamma 90.00
_cell_formula_units_Z 4
_cell_length_a 7.3611(2)
_cell_length_b 7.8658(2)
_cell_length_c 28.1797(9)
_cell_measurement_reflns_used 1962
_cell_measurement_temperature 293(2)
_cell_measurement_theta_max 26.3
_cell_measurement_theta_min 2.6
_cell_volume 1631.63(8)
_computing_cell_refinement 'SAINT (Bruker, 1999)'
_computing_data_collection 'SMART (Bruker,1998)'
_computing_data_reduction SAINT
_computing_molecular_graphics 'SHELXTL (Bruker, 1998)'
_computing_publication_material SHELXTL
_computing_structure_refinement 'SHELXL97 (Sheldrick, 1997)'
_computing_structure_solution 'SHELXS97 (Sheldrick, 1997)'
_diffrn_ambient_temperature 293(2)
_diffrn_measured_fraction_theta_full 1.00
_diffrn_measured_fraction_theta_max 1.00
_diffrn_measurement_device_type 'Bruker APEXII area-detector'
_diffrn_measurement_method '\f and \w'
_diffrn_radiation_monochromator graphite
_diffrn_radiation_source 'fine-focus sealed tube'
_diffrn_radiation_type MoK\a
_diffrn_radiation_wavelength 0.71073
_diffrn_reflns_av_R_equivalents 0.056
_diffrn_reflns_av_sigmaI/netI 0.052
_diffrn_reflns_limit_h_max 9
_diffrn_reflns_limit_h_min -9
_diffrn_reflns_limit_k_max 10
_diffrn_reflns_limit_k_min -8
_diffrn_reflns_limit_l_max 26
_diffrn_reflns_limit_l_min -36
_diffrn_reflns_number 9010
_diffrn_reflns_theta_full 27.9
_diffrn_reflns_theta_max 27.87
_diffrn_reflns_theta_min 2.69
_diffrn_standards_interval_count 0
_diffrn_standards_interval_time 0
_diffrn_standards_number 0
_exptl_absorpt_coefficient_mu 0.125
_exptl_absorpt_correction_type none
_exptl_crystal_colour yellow
_exptl_crystal_density_diffrn 1.564
_exptl_crystal_density_method 'not measured'
_exptl_crystal_description block
_exptl_crystal_F_000 792
_exptl_crystal_size_max 0.18
_exptl_crystal_size_mid 0.10
_exptl_crystal_size_min 0.10
_refine_diff_density_max 0.26
_refine_diff_density_min -0.19
_refine_ls_extinction_method none
_refine_ls_goodness_of_fit_ref 0.985
_refine_ls_hydrogen_treatment mixed
_refine_ls_matrix_type full
_refine_ls_number_parameters 261
_refine_ls_number_reflns 2255
_refine_ls_number_restraints 0
_refine_ls_restrained_S_all 0.985
_refine_ls_R_factor_all 0.096
_refine_ls_R_factor_gt 0.051
_refine_ls_shift/su_max 0.002
_refine_ls_shift/su_mean 0.000
_refine_ls_structure_factor_coef Fsqd
_refine_ls_weighting_details 'calc w=1/[\s^2^(Fo^2^)+(0.0521P)^2^+0.2945P] where P=(Fo^2^+2Fc^2^)/3'
_refine_ls_weighting_scheme calc
_refine_ls_wR_factor_gt 0.102
_refine_ls_wR_factor_ref 0.121
_reflns_number_gt 1427
_reflns_number_total 2255
_reflns_threshold_expression I>2\s(I)
_cod_data_source_file xu2209.cif
_cod_data_source_block I
_cod_database_code 2213062
_cod_database_fobs_code 2213062

loop_
_symmetry_equiv_pos_as_xyz
'x, y, z'
'-x+1/2, -y, z+1/2'
'-x, y+1/2, -z+1/2'
'x+1/2, -y+1/2, -z'

loop_
_atom_site_type_symbol
_atom_site_label
_atom_site_fract_x
_atom_site_fract_y
_atom_site_fract_z
_atom_site_U_iso_or_equiv
_atom_site_adp_type
_atom_site_calc_flag
_atom_site_refinement_flags
_atom_site_occupancy
N N1 0.6038(4) 0.7469(4) 0.94633(10) 0.0375(7) Uani d . 1
N N2 0.7454(5) 0.4452(4) 0.96436(10) 0.0458(8) Uani d . 1
N N3 0.3769(5) 0.3495(4) 0.78994(12) 0.0565(10) Uani d . 1
N N4 0.1262(5) 0.9191(5) 0.77609(11) 0.0546(10) Uani d . 1
O O1 0.0834(4) 0.7848(3) 0.95299(8) 0.0501(7) Uani d . 1
O O2 0.2200(4) 0.5348(4) 0.96019(9) 0.0528(8) Uani d . 1
O O3 0.3249(4) 0.3773(4) 0.89161(9) 0.0519(8) Uani d . 1
O O4 0.4617(6) 0.2454(5) 0.81238(11) 0.0990(14) Uani d . 1
O O5 0.3543(6) 0.3341(4) 0.74765(10) 0.0915(13) Uani d . 1
O O6 0.1653(5) 0.9161(4) 0.73406(9) 0.0822(11) Uani d . 1
O O7 0.0483(5) 1.0402(4) 0.79427(10) 0.0794(11) Uani d . 1
C C1 0.5273(5) 0.9003(5) 0.94269(12) 0.0454(10) Uani d . 1
H H1 0.4789 0.9522 0.9695 0.055 Uiso calc R 1
C C2 0.5194(5) 0.9819(5) 0.89973(13) 0.0460(10) Uani d . 1
H H2 0.4660 1.0886 0.8969 0.055 Uiso calc R 1
C C3 0.5926(6) 0.9014(5) 0.86127(13) 0.0467(10) Uani d . 1
H H3 0.5910 0.9556 0.8319 0.056 Uiso calc R 1
C C4 0.6688(5) 0.7415(5) 0.86489(12) 0.0428(9) Uani d . 1
H H4 0.7153 0.6876 0.8381 0.051 Uiso calc R 1
C C5 0.6755(5) 0.6613(4) 0.90914(11) 0.0344(8) Uani d . 1
C C6 0.7528(5) 0.4926(5) 0.91862(11) 0.0360(8) Uani d . 1
C C7 0.8299(5) 0.3942(5) 0.88365(13) 0.0468(10) Uani d . 1
H H7 0.8312 0.4304 0.8522 0.056 Uiso calc R 1
C C8 0.9056(6) 0.2392(5) 0.89658(15) 0.0560(11) Uani d . 1
H H8 0.9599 0.1703 0.8738 0.067 Uiso calc R 1
C C9 0.8999(6) 0.1886(5) 0.94290(16) 0.0572(11) Uani d . 1
H H9 0.9495 0.0852 0.9523 0.069 Uiso calc R 1
C C10 0.8187(6) 0.2948(5) 0.97512(14) 0.0529(11) Uani d . 1
H H10 0.8144 0.2598 1.0066 0.063 Uiso calc R 1
C C11 0.2770(5) 0.5001(5) 0.86359(12) 0.0374(8) Uani d . 1
C C12 0.3006(5) 0.4980(4) 0.81336(11) 0.0390(9) Uani d . 1
C C13 0.2529(5) 0.6333(5) 0.78536(12) 0.0434(9) Uani d . 1
H H13 0.2725 0.6293 0.7528 0.052 Uiso calc R 1
C C14 0.1756(5) 0.7760(5) 0.80572(12) 0.0414(9) Uani d . 1
C C15 0.1434(5) 0.7822(5) 0.85446(11) 0.0380(9) Uani d . 1
H H15 0.0885 0.8775 0.8677 0.046 Uiso calc R 1
C C16 0.1919(5) 0.6492(4) 0.88278(11) 0.0332(8) Uani d . 1
C C17 0.1610(5) 0.6615(5) 0.93534(12) 0.0413(9) Uani d . 1
H H1N 0.617(6) 0.697(6) 0.9751(15) 0.073(14) Uiso d . 1
H H3A 0.263(8) 0.460(7) 0.9403(19) 0.12(2) Uiso d . 1

loop_
_atom_site_aniso_label
_atom_site_aniso_U_11
_atom_site_aniso_U_22
_atom_site_aniso_U_33
_atom_site_aniso_U_12
_atom_site_aniso_U_13
_atom_site_aniso_U_23
N1 0.0442(18) 0.0393(19) 0.0289(15) -0.0012(16) 0.0012(14) -0.0004(14)
N2 0.062(2) 0.0382(19) 0.0378(16) 0.0016(18) -0.0001(15) 0.0064(14)
N3 0.080(3) 0.050(2) 0.0396(18) 0.013(2) 0.0084(19) 0.0014(17)
N4 0.078(3) 0.047(2) 0.0388(18) 0.010(2) -0.0039(17) 0.0005(16)
O1 0.0701(18) 0.0462(17) 0.0341(13) 0.0048(16) 0.0038(13) -0.0047(13)
O2 0.075(2) 0.0475(18) 0.0365(14) 0.0139(16) 0.0038(14) 0.0078(13)
O3 0.0651(18) 0.0457(18) 0.0450(14) 0.0113(16) 0.0046(13) 0.0087(13)
O4 0.157(4) 0.085(3) 0.0558(19) 0.070(3) 0.006(2) 0.0008(18)
O5 0.161(4) 0.074(2) 0.0393(16) 0.036(3) 0.007(2) -0.0079(16)
O6 0.135(3) 0.075(2) 0.0367(15) 0.019(2) 0.0069(18) 0.0129(15)
O7 0.127(3) 0.063(2) 0.0485(17) 0.041(2) 0.0019(19) 0.0061(16)
C1 0.054(2) 0.042(2) 0.040(2) 0.001(2) -0.0015(18) -0.0058(18)
C2 0.053(2) 0.039(2) 0.046(2) 0.003(2) -0.0071(19) 0.0013(19)
C3 0.058(2) 0.047(2) 0.0356(18) -0.002(2) -0.0021(18) 0.0070(19)
C4 0.049(2) 0.047(2) 0.0323(17) -0.001(2) 0.0045(17) 0.0031(18)
C5 0.0321(18) 0.037(2) 0.0339(17) -0.0013(17) -0.0032(14) -0.0029(16)
C6 0.0374(18) 0.037(2) 0.0337(17) -0.0038(17) -0.0024(15) -0.0007(15)
C7 0.051(2) 0.053(3) 0.0370(19) -0.001(2) 0.0028(17) -0.0034(18)
C8 0.064(3) 0.039(2) 0.065(3) 0.001(2) 0.003(2) -0.012(2)
C9 0.063(3) 0.032(2) 0.076(3) 0.002(2) -0.008(2) 0.001(2)
C10 0.068(3) 0.041(2) 0.050(2) -0.007(2) -0.006(2) 0.008(2)
C11 0.0364(19) 0.041(2) 0.0350(17) -0.0034(18) -0.0001(16) 0.0034(18)
C12 0.051(2) 0.035(2) 0.0311(17) 0.0024(19) 0.0014(16) -0.0039(16)
C13 0.052(2) 0.047(2) 0.0312(17) -0.001(2) 0.0013(17) -0.0011(17)
C14 0.053(2) 0.040(2) 0.0310(17) 0.000(2) -0.0046(17) 0.0069(17)
C15 0.043(2) 0.034(2) 0.0370(18) 0.0009(18) -0.0032(15) -0.0014(16)
C16 0.0362(18) 0.034(2) 0.0292(16) -0.0030(17) -0.0009(14) -0.0010(15)
C17 0.048(2) 0.043(2) 0.0336(18) -0.008(2) 0.0010(17) -0.0013(18)

loop_
_atom_type_symbol
_atom_type_description
_atom_type_scat_dispersion_real
_atom_type_scat_dispersion_imag
_atom_type_scat_source
C C 0.0033 0.0000 'International Tables Vol C Tables 4.2.6.8 and 6.1.1.4'
H H 0.0000 0.0000 'International Tables Vol C Tables 4.2.6.8 and 6.1.1.4'
N N 0.0061 0.0000 'International Tables Vol C Tables 4.2.6.8 and 6.1.1.4'
O O 0.0106 0.0000 'International Tables Vol C Tables 4.2.6.8 and 6.1.1.4'

loop_
_geom_angle_atom_site_label_1
_geom_angle_atom_site_label_2
_geom_angle_atom_site_label_3
_geom_angle
C1 N1 C5 123.7(3)
C1 N1 H1N 120(3)
C5 N1 H1N 116(3)
C10 N2 C6 116.6(3)
O5 N3 O4 121.3(4)
O5 N3 C12 118.3(3)
O4 N3 C12 120.4(3)
O6 N4 O7 122.2(4)
O6 N4 C14 119.1(3)
O7 N4 C14 118.8(3)
C17 O2 H3A 107(4)
N1 C1 C2 120.6(4)
N1 C1 H1 119.7
C2 C1 H1 119.7
C3 C2 C1 117.8(4)
C3 C2 H2 121.1
C1 C2 H2 121.1
C2 C3 C4 121.6(3)
C2 C3 H3 119.2
C4 C3 H3 119.2
C3 C4 C5 119.4(3)
C3 C4 H4 120.3
C5 C4 H4 120.3
N1 C5 C4 116.9(3)
N1 C5 C6 117.4(3)
C4 C5 C6 125.7(3)
N2 C6 C7 123.2(4)
N2 C6 C5 114.2(3)
C7 C6 C5 122.6(3)
C6 C7 C8 118.1(4)
C6 C7 H7 120.9
C8 C7 H7 120.9
C9 C8 C7 119.6(4)
C9 C8 H8 120.2
C7 C8 H8 120.2
C8 C9 C10 118.0(4)
C8 C9 H9 121.0
C10 C9 H9 121.0
N2 C10 C9 124.5(4)
N2 C10 H10 117.8
C9 C10 H10 117.8
O3 C11 C12 124.2(3)
O3 C11 C16 119.9(3)
C12 C11 C16 115.9(3)
C13 C12 C11 122.0(3)
C13 C12 N3 117.5(3)
C11 C12 N3 120.5(3)
C12 C13 C14 119.8(3)
C12 C13 H13 120.1
C14 C13 H13 120.1
C13 C14 C15 120.5(3)
C13 C14 N4 119.7(3)
C15 C14 N4 119.9(3)
C16 C15 C14 120.3(3)
C16 C15 H15 119.8
C14 C15 H15 119.8
C15 C16 C11 121.4(3)
C15 C16 C17 119.2(3)
C11 C16 C17 119.4(3)
O1 C17 O2 123.0(3)
O1 C17 C16 121.3(3)
O2 C17 C16 115.7(3)

loop_
_geom_bond_atom_site_label_1
_geom_bond_atom_site_label_2
_geom_bond_distance
N1 C1 1.335(5)
N1 C5 1.353(4)
N1 H1N 0.91(4)
N2 C10 1.335(5)
N2 C6 1.343(4)
N3 O5 1.209(4)
N3 O4 1.208(4)
N3 C12 1.454(5)
N4 O6 1.219(4)
N4 O7 1.224(4)
N4 C14 1.448(5)
O1 C17 1.230(4)
O2 C17 1.293(4)
O2 H3A 0.87(6)
O3 C11 1.296(4)
C1 C2 1.372(5)
C1 H1 0.9300
C2 C3 1.366(5)
C2 H2 0.9300
C3 C4 1.381(5)
C3 H3 0.9300
C4 C5 1.398(5)
C4 H4 0.9300
C5 C6 1.468(5)
C6 C7 1.376(5)
C7 C8 1.389(5)
C7 H7 0.9300
C8 C9 1.365(6)
C8 H8 0.9300
C9 C10 1.371(6)
C9 H9 0.9300
C10 H10 0.9300
C11 C12 1.426(4)
C11 C16 1.435(5)
C12 C13 1.371(5)
C13 C14 1.383(5)
C13 H13 0.9300
C14 C15 1.395(5)
C15 C16 1.363(5)
C15 H15 0.9300
C16 C17 1.502(4)

loop_
_geom_hbond_atom_site_label_D
_geom_hbond_atom_site_label_H
_geom_hbond_atom_site_label_A
_geom_hbond_site_symmetry_A
_geom_hbond_distance_DH
_geom_hbond_distance_HA
_geom_hbond_distance_DA
_geom_hbond_angle_DHA
N1 H1N O1 4_567 0.91(4) 2.05(4) 2.852(4) 147(4)
O2 H3A O3 . 0.87(5) 1.59(5) 2.422(4) 160(6)
